data_4063846
loop_
_publ_author_name
'Obenhuber, Andreas'
'Ruhland, Klaus'

_publ_section_title
;
 Activation of a Nonstrained C(sp2)&#x2212;C(sp2) Single Bond in a Vaska
 Complex Analogue Using Chelating Assistance
;
_journal_issue 1
_journal_name_full Organometallics
_journal_page_first 171
_journal_paper_doi 10.1021/om100985r
_journal_volume 30
_journal_year 2011
_chemical_formula_sum 'C28 H40 Cl Ir O6 P2'
_chemical_formula_weight 762.19
_chemical_name_systematic
; 
 ? 
;
_space_group_IT_number 2
_symmetry_cell_setting triclinic
_symmetry_space_group_name_Hall '-P 1'
_symmetry_space_group_name_H-M 'P -1'
_atom_sites_solution_hydrogens geom
_atom_sites_solution_primary direct
_atom_sites_solution_secondary difmap
_audit_creation_method SHELXL-97
_cell_angle_alpha 67.3230(10)
_cell_angle_beta 77.9050(10)
_cell_angle_gamma 73.8220(10)
_cell_formula_units_Z 2
_cell_length_a 11.34880(10)
_cell_length_b 11.83670(10)
_cell_length_c 12.50250(10)
_cell_measurement_reflns_used 9875
_cell_measurement_temperature 150(2)
_cell_measurement_theta_max 32.75
_cell_measurement_theta_min 2.96
_cell_volume 1478.37(2)
_computing_structure_refinement 'SHELXL-97 (Sheldrick, 1997)'
_computing_structure_solution 'SHELXS-97 (Sheldrick, 1990)'
_diffrn_ambient_temperature 150(2)
_diffrn_detector ' CCD plate '
_diffrn_detector_area_resol_mean 16.0238
_diffrn_measured_fraction_theta_full 0.906
_diffrn_measured_fraction_theta_max 0.906
_diffrn_measurement_device ' \k-geometry diffractometer '
_diffrn_measurement_device_type ' Oxford-Diffraction Xcalibur3 '
_diffrn_measurement_method ' phi- and omega-rotation '
_diffrn_radiation_monochromator graphite
_diffrn_radiation_source 'Enhance (Mo) X-ray Source'
_diffrn_radiation_type MoK\a
_diffrn_radiation_wavelength 0.71073
_diffrn_reflns_av_R_equivalents 0.0000
_diffrn_reflns_av_sigmaI/netI 0.0171
_diffrn_reflns_limit_h_max 17
_diffrn_reflns_limit_h_min -15
_diffrn_reflns_limit_k_max 17
_diffrn_reflns_limit_k_min -15
_diffrn_reflns_limit_l_max 19
_diffrn_reflns_limit_l_min 0
_diffrn_reflns_number 9875
_diffrn_reflns_theta_full 32.75
_diffrn_reflns_theta_max 32.75
_diffrn_reflns_theta_min 2.96
_diffrn_standards_decay_% 0
_exptl_absorpt_coefficient_mu 4.754
_exptl_absorpt_correction_type none
_exptl_crystal_colour yellow
_exptl_crystal_density_diffrn 1.712
_exptl_crystal_density_method 'not measured'
_exptl_crystal_description fragment
_exptl_crystal_F_000 760
_exptl_crystal_size_max 0.35
_exptl_crystal_size_mid 0.27
_exptl_crystal_size_min 0.11
_refine_diff_density_max 3.042
_refine_diff_density_min -1.746
_refine_diff_density_rms 0.112
_refine_ls_extinction_method none
_refine_ls_goodness_of_fit_ref 1.067
_refine_ls_hydrogen_treatment constr
_refine_ls_matrix_type full
_refine_ls_number_parameters 353
_refine_ls_number_reflns 9875
_refine_ls_number_restraints 0
_refine_ls_restrained_S_all 1.067
_refine_ls_R_factor_all 0.0282
_refine_ls_R_factor_gt 0.0234
_refine_ls_shift/su_max 0.002
_refine_ls_shift/su_mean 0.000
_refine_ls_structure_factor_coef Fsqd
_refine_ls_weighting_details 'calc w=1/[\s^2^(Fo^2^)+(0.0286P)^2^+1.9894P] where P=(Fo^2^+2Fc^2^)/3'
_refine_ls_weighting_scheme calc
_refine_ls_wR_factor_gt 0.0552
_refine_ls_wR_factor_ref 0.0567
_reflns_number_gt 8911
_reflns_number_total 9875
_reflns_threshold_expression >2sigma(I)
_cod_data_source_file om100985r_si_001.cif
_cod_data_source_block 6_6
_cod_original_sg_symbol_H-M P-1
_cod_database_code 4063846

loop_
_symmetry_equiv_pos_as_xyz
'x, y, z'
'-x, -y, -z'

loop_
_atom_site_label
_atom_site_type_symbol
_atom_site_fract_x
_atom_site_fract_y
_atom_site_fract_z
_atom_site_U_iso_or_equiv
_atom_site_adp_type
_atom_site_occupancy
_atom_site_symmetry_multiplicity
_atom_site_calc_flag
_atom_site_refinement_flags
Ir1 Ir 0.288624(8) 0.248784(7) 0.729928(7) 0.01641(3) Uani 1 1 d .
Cl1 Cl 0.49119(6) 0.29191(6) 0.73604(6) 0.02798(12) Uani 1 1 d .
P1 P 0.33736(5) 0.32426(5) 0.52658(5) 0.01689(10) Uani 1 1 d .
P2 P 0.23837(5) 0.20285(5) 0.92971(5) 0.01654(10) Uani 1 1 d .
O1 O 0.4060(2) -0.02162(18) 0.7452(2) 0.0378(5) Uani 1 1 d .
O2 O 0.31008(16) 0.47567(15) 0.49256(15) 0.0214(3) Uani 1 1 d .
O3 O 0.09156(15) 0.25081(17) 0.96622(15) 0.0213(3) Uani 1 1 d .
O4 O 0.11394(17) 0.14022(18) 0.68663(17) 0.0268(4) Uani 1 1 d .
O5 O 0.11425(19) 0.84085(16) 0.57277(17) 0.0286(4) Uani 1 1 d .
O6 O -0.33752(16) 0.41331(18) 0.94308(16) 0.0265(4) Uani 1 1 d .
C1 C 0.3643(2) 0.0777(2) 0.7429(2) 0.0232(4) Uani 1 1 d .
C2 C 0.2434(2) 0.5243(2) 0.5777(2) 0.0173(4) Uani 1 1 d .
C3 C 0.2145(2) 0.4435(2) 0.69224(19) 0.0169(4) Uani 1 1 d .
C4 C 0.1457(2) 0.5085(2) 0.7659(2) 0.0196(4) Uani 1 1 d .
H4 H 0.1217 0.4606 0.8443 0.023 Uiso 1 1 calc R
C5 C 0.1099(2) 0.6399(2) 0.7315(2) 0.0211(4) Uani 1 1 d .
H5 H 0.0633 0.6785 0.7857 0.025 Uiso 1 1 calc R
C6 C 0.1432(2) 0.7125(2) 0.6177(2) 0.0209(4) Uani 1 1 d .
C7 C 0.2110(2) 0.6540(2) 0.5396(2) 0.0196(4) Uani 1 1 d .
H7 H 0.2347 0.7024 0.4612 0.024 Uiso 1 1 calc R
C8 C 0.0480(3) 0.9052(3) 0.6498(3) 0.0383(7) Uani 1 1 d .
H8A H 0.0945 0.8806 0.7161 0.057 Uiso 1 1 calc R
H8B H -0.0329 0.8836 0.6783 0.057 Uiso 1 1 calc R
H8C H 0.0369 0.9959 0.6083 0.057 Uiso 1 1 calc R
C9 C 0.2703(3) 0.1783(3) 0.4273(3) 0.0328(6) Uani 1 1 d .
H9A H 0.2183 0.1769 0.3746 0.049 Uiso 1 1 calc R
H9B H 0.2490 0.1228 0.5067 0.049 Uiso 1 1 calc R
H9C H 0.3574 0.1495 0.4014 0.049 Uiso 1 1 calc R
C10 C 0.2488(2) 0.3127(2) 0.4260(2) 0.0223(4) Uani 1 1 d .
H10 H 0.2807 0.3632 0.3458 0.027 Uiso 1 1 calc R
C11 C 0.1120(2) 0.3734(3) 0.4441(2) 0.0295(5) Uani 1 1 d .
H11A H 0.0704 0.3141 0.5092 0.044 Uiso 1 1 calc R
H11B H 0.0743 0.3957 0.3729 0.044 Uiso 1 1 calc R
H11C H 0.1035 0.4492 0.4619 0.044 Uiso 1 1 calc R
C12 C 0.5209(3) 0.3549(3) 0.3358(2) 0.0307(5) Uani 1 1 d .
H12A H 0.4914 0.3098 0.2991 0.046 Uiso 1 1 calc R
H12B H 0.6091 0.3520 0.3104 0.046 Uiso 1 1 calc R
H12C H 0.4750 0.4424 0.3128 0.046 Uiso 1 1 calc R
C13 C 0.5009(2) 0.2928(2) 0.4690(2) 0.0226(4) Uani 1 1 d .
H13 H 0.5424 0.3352 0.5010 0.027 Uiso 1 1 calc R
C14 C 0.5661(3) 0.1556(3) 0.5099(3) 0.0333(6) Uani 1 1 d .
H14A H 0.6524 0.1469 0.4749 0.050 Uiso 1 1 calc R
H14B H 0.5250 0.1077 0.4862 0.050 Uiso 1 1 calc R
H14C H 0.5631 0.1234 0.5951 0.050 Uiso 1 1 calc R
C15 C -0.0045(2) 0.2844(2) 0.89946(19) 0.0171(4) Uani 1 1 d .
C16 C 0.0070(2) 0.2697(2) 0.79265(19) 0.0178(4) Uani 1 1 d .
C17 C -0.1019(2) 0.3049(2) 0.7401(2) 0.0209(4) Uani 1 1 d .
H17 H -0.0974 0.2941 0.6678 0.025 Uiso 1 1 calc R
C18 C -0.2148(2) 0.3545(2) 0.7892(2) 0.0219(4) Uani 1 1 d .
H18 H -0.2863 0.3799 0.7503 0.026 Uiso 1 1 calc R
C19 C -0.2228(2) 0.3671(2) 0.8973(2) 0.0202(4) Uani 1 1 d .
C20 C -0.1176(2) 0.3316(2) 0.9527(2) 0.0192(4) Uani 1 1 d .
H20 H -0.1229 0.3395 1.0264 0.023 Uiso 1 1 calc R
C21 C -0.3535(3) 0.3966(3) 1.0640(2) 0.0295(5) Uani 1 1 d .
H21A H -0.3009 0.4416 1.0777 0.044 Uiso 1 1 calc R
H21B H -0.3304 0.3070 1.1098 0.044 Uiso 1 1 calc R
H21C H -0.4402 0.4296 1.0877 0.044 Uiso 1 1 calc R
C22 C 0.1233(2) 0.2112(2) 0.73227(19) 0.0178(4) Uani 1 1 d .
C23 C 0.4347(3) 0.2080(3) 1.0288(3) 0.0380(7) Uani 1 1 d .
H23A H 0.4248 0.1362 1.1005 0.057 Uiso 1 1 calc R
H23B H 0.4774 0.2614 1.0430 0.057 Uiso 1 1 calc R
H23C H 0.4834 0.1777 0.9667 0.057 Uiso 1 1 calc R
C24 C 0.3071(2) 0.2840(2) 0.9916(2) 0.0236(4) Uani 1 1 d .
H24 H 0.3215 0.3626 0.9265 0.028 Uiso 1 1 calc R
C25 C 0.2228(3) 0.3259(3) 1.0888(2) 0.0325(6) Uani 1 1 d .
H25A H 0.2658 0.3684 1.1169 0.049 Uiso 1 1 calc R
H25B H 0.2018 0.2523 1.1534 0.049 Uiso 1 1 calc R
H25C H 0.1471 0.3836 1.0584 0.049 Uiso 1 1 calc R
C26 C 0.1875(3) -0.0289(3) 0.9836(3) 0.0378(7) Uani 1 1 d .
H26A H 0.0994 0.0082 0.9965 0.057 Uiso 1 1 calc R
H26B H 0.2035 -0.1186 1.0303 0.057 Uiso 1 1 calc R
H26C H 0.2108 -0.0179 0.9008 0.057 Uiso 1 1 calc R
C27 C 0.2638(3) 0.0363(2) 1.0202(2) 0.0262(5) Uani 1 1 d .
H27 H 0.3530 -0.0024 1.0050 0.031 Uiso 1 1 calc R
C28 C 0.2330(4) 0.0084(3) 1.1516(3) 0.0397(7) Uani 1 1 d .
H28A H 0.2518 -0.0826 1.1928 0.059 Uiso 1 1 calc R
H28B H 0.1450 0.0425 1.1693 0.059 Uiso 1 1 calc R
H28C H 0.2824 0.0473 1.1771 0.059 Uiso 1 1 calc R

loop_
_atom_site_aniso_label
_atom_site_aniso_U_11
_atom_site_aniso_U_22
_atom_site_aniso_U_33
_atom_site_aniso_U_23
_atom_site_aniso_U_13
_atom_site_aniso_U_12
Ir1 0.01503(4) 0.01627(4) 0.01893(4) -0.00723(3) -0.00298(3) -0.00263(3)
Cl1 0.0194(3) 0.0380(3) 0.0325(3) -0.0166(3) -0.0035(2) -0.0089(2)
P1 0.0144(2) 0.0193(2) 0.0178(2) -0.0083(2) -0.00062(19) -0.00331(19)
P2 0.0153(2) 0.0171(2) 0.0172(2) -0.00550(19) -0.00421(19) -0.00239(18)
O1 0.0484(13) 0.0217(9) 0.0391(12) -0.0127(8) -0.0082(10) 0.0043(8)
O2 0.0241(8) 0.0188(7) 0.0202(8) -0.0085(6) 0.0033(6) -0.0050(6)
O3 0.0170(7) 0.0288(8) 0.0185(8) -0.0093(6) -0.0048(6) -0.0020(6)
O4 0.0262(9) 0.0304(9) 0.0336(10) -0.0204(8) -0.0011(7) -0.0098(7)
O5 0.0346(10) 0.0158(7) 0.0314(10) -0.0084(7) -0.0011(8) -0.0011(7)
O6 0.0168(8) 0.0354(10) 0.0260(9) -0.0126(8) -0.0012(7) -0.0017(7)
C1 0.0218(11) 0.0234(10) 0.0240(11) -0.0089(9) -0.0030(9) -0.0029(8)
C2 0.0143(9) 0.0189(9) 0.0206(10) -0.0086(8) -0.0026(7) -0.0035(7)
C3 0.0155(9) 0.0170(9) 0.0198(10) -0.0076(8) -0.0035(7) -0.0033(7)
C4 0.0192(10) 0.0191(9) 0.0209(10) -0.0078(8) -0.0034(8) -0.0028(8)
C5 0.0206(10) 0.0205(10) 0.0247(11) -0.0121(9) -0.0037(8) -0.0019(8)
C6 0.0200(10) 0.0166(9) 0.0273(11) -0.0082(8) -0.0059(9) -0.0027(8)
C7 0.0186(10) 0.0187(9) 0.0217(10) -0.0064(8) -0.0028(8) -0.0048(8)
C8 0.0516(19) 0.0207(11) 0.0417(16) -0.0158(11) -0.0048(14) -0.0001(11)
C9 0.0385(15) 0.0339(13) 0.0352(14) -0.0198(12) -0.0029(12) -0.0120(11)
C10 0.0229(11) 0.0262(11) 0.0207(10) -0.0085(9) -0.0043(8) -0.0079(9)
C11 0.0213(11) 0.0364(13) 0.0295(13) -0.0086(11) -0.0057(10) -0.0064(10)
C12 0.0229(12) 0.0402(14) 0.0282(13) -0.0140(11) 0.0044(10) -0.0082(10)
C13 0.0164(10) 0.0254(11) 0.0245(11) -0.0097(9) 0.0003(8) -0.0024(8)
C14 0.0208(12) 0.0302(13) 0.0444(16) -0.0151(12) 0.0013(11) 0.0005(10)
C15 0.0157(9) 0.0176(9) 0.0181(9) -0.0055(7) -0.0040(7) -0.0033(7)
C16 0.0194(10) 0.0180(9) 0.0170(9) -0.0060(7) -0.0023(8) -0.0053(7)
C17 0.0207(10) 0.0245(10) 0.0190(10) -0.0068(8) -0.0031(8) -0.0080(8)
C18 0.0177(10) 0.0252(10) 0.0222(11) -0.0056(9) -0.0050(8) -0.0058(8)
C19 0.0166(10) 0.0191(9) 0.0242(11) -0.0074(8) 0.0000(8) -0.0048(8)
C20 0.0187(10) 0.0199(9) 0.0205(10) -0.0089(8) -0.0016(8) -0.0043(8)
C21 0.0241(12) 0.0361(13) 0.0284(13) -0.0143(11) 0.0012(10) -0.0055(10)
C22 0.0211(10) 0.0156(9) 0.0153(9) -0.0043(7) -0.0019(8) -0.0035(7)
C23 0.0257(13) 0.0520(18) 0.0388(16) -0.0124(13) -0.0153(12) -0.0087(12)
C24 0.0249(11) 0.0249(11) 0.0241(11) -0.0086(9) -0.0075(9) -0.0068(9)
C25 0.0452(16) 0.0335(13) 0.0260(13) -0.0154(11) -0.0030(11) -0.0135(12)
C26 0.0558(19) 0.0253(12) 0.0352(15) -0.0083(11) 0.0000(13) -0.0205(13)
C27 0.0321(13) 0.0174(10) 0.0246(11) -0.0048(9) -0.0029(10) -0.0025(9)
C28 0.060(2) 0.0271(13) 0.0248(13) -0.0031(10) -0.0035(13) -0.0078(13)

loop_
_atom_type_symbol
_atom_type_description
_atom_type_scat_dispersion_real
_atom_type_scat_dispersion_imag
_atom_type_scat_source
C C 0.0033 0.0016 'International Tables Vol C Tables 4.2.6.8 and 6.1.1.4'
H H 0.0000 0.0000 'International Tables Vol C Tables 4.2.6.8 and 6.1.1.4'
O O 0.0106 0.0060 'International Tables Vol C Tables 4.2.6.8 and 6.1.1.4'
P P 0.1023 0.0942 'International Tables Vol C Tables 4.2.6.8 and 6.1.1.4'
Cl Cl 0.1484 0.1585 'International Tables Vol C Tables 4.2.6.8 and 6.1.1.4'
Ir Ir -1.4442 7.9887 'International Tables Vol C Tables 4.2.6.8 and 6.1.1.4'

loop_
_geom_angle_atom_site_label_1
_geom_angle_atom_site_label_2
_geom_angle_atom_site_label_3
_geom_angle
C1 Ir1 C22 87.99(10)
C1 Ir1 C3 172.50(9)
C22 Ir1 C3 93.64(8)
C1 Ir1 P2 94.45(8)
C22 Ir1 P2 86.12(6)
C3 Ir1 P2 92.97(6)
C1 Ir1 P1 93.08(8)
C22 Ir1 P1 97.17(6)
C3 Ir1 P1 79.46(6)
P2 Ir1 P1 171.891(19)
C1 Ir1 Cl1 91.89(8)
C22 Ir1 Cl1 177.65(6)
C3 Ir1 Cl1 86.78(6)
P2 Ir1 Cl1 91.55(2)
P1 Ir1 Cl1 85.19(2)
O2 P1 C10 100.94(10)
O2 P1 C13 100.28(10)
C10 P1 C13 107.25(12)
O2 P1 Ir1 103.99(7)
C10 P1 Ir1 122.99(8)
C13 P1 Ir1 117.30(8)
O3 P2 C27 101.38(11)
O3 P2 C24 101.17(11)
C27 P2 C24 108.80(12)
O3 P2 Ir1 112.82(6)
C27 P2 Ir1 116.30(9)
C24 P2 Ir1 114.57(9)
C2 O2 P1 116.97(14)
C15 O3 P2 127.48(15)
C6 O5 C8 117.5(2)
C19 O6 C21 116.9(2)
O1 C1 Ir1 176.3(2)
C7 C2 O2 114.3(2)
C7 C2 C3 125.2(2)
O2 C2 C3 120.54(19)
C4 C3 C2 112.79(19)
C4 C3 Ir1 130.00(17)
C2 C3 Ir1 117.09(16)
C3 C4 C5 124.3(2)
C3 C4 H4 117.9
C5 C4 H4 117.9
C6 C5 C4 119.3(2)
C6 C5 H5 120.3
C4 C5 H5 120.3
O5 C6 C5 125.3(2)
O5 C6 C7 115.3(2)
C5 C6 C7 119.4(2)
C2 C7 C6 119.0(2)
C2 C7 H7 120.5
C6 C7 H7 120.5
O5 C8 H8A 109.5
O5 C8 H8B 109.5
H8A C8 H8B 109.5
O5 C8 H8C 109.5
H8A C8 H8C 109.5
H8B C8 H8C 109.5
C10 C9 H9A 109.5
C10 C9 H9B 109.5
H9A C9 H9B 109.5
C10 C9 H9C 109.5
H9A C9 H9C 109.5
H9B C9 H9C 109.5
C11 C10 C9 112.8(2)
C11 C10 P1 111.78(18)
C9 C10 P1 112.86(18)
C11 C10 H10 106.3
C9 C10 H10 106.3
P1 C10 H10 106.3
C10 C11 H11A 109.5
C10 C11 H11B 109.5
H11A C11 H11B 109.5
C10 C11 H11C 109.5
H11A C11 H11C 109.5
H11B C11 H11C 109.5
C13 C12 H12A 109.5
C13 C12 H12B 109.5
H12A C12 H12B 109.5
C13 C12 H12C 109.5
H12A C12 H12C 109.5
H12B C12 H12C 109.5
C14 C13 C12 112.1(2)
C14 C13 P1 114.64(18)
C12 C13 P1 112.04(17)
C14 C13 H13 105.7
C12 C13 H13 105.7
P1 C13 H13 105.7
C13 C14 H14A 109.5
C13 C14 H14B 109.5
H14A C14 H14B 109.5
C13 C14 H14C 109.5
H14A C14 H14C 109.5
H14B C14 H14C 109.5
C16 C15 O3 125.0(2)
C16 C15 C20 122.1(2)
O3 C15 C20 112.83(19)
C15 C16 C17 116.7(2)
C15 C16 C22 126.0(2)
C17 C16 C22 117.1(2)
C18 C17 C16 122.6(2)
C18 C17 H17 118.7
C16 C17 H17 118.7
C17 C18 C19 119.0(2)
C17 C18 H18 120.5
C19 C18 H18 120.5
O6 C19 C20 123.6(2)
O6 C19 C18 116.3(2)
C20 C19 C18 120.1(2)
C19 C20 C15 119.5(2)
C19 C20 H20 120.3
C15 C20 H20 120.3
O6 C21 H21A 109.5
O6 C21 H21B 109.5
H21A C21 H21B 109.5
O6 C21 H21C 109.5
H21A C21 H21C 109.5
H21B C21 H21C 109.5
O4 C22 C16 117.2(2)
O4 C22 Ir1 122.09(18)
C16 C22 Ir1 120.71(15)
C24 C23 H23A 109.5
C24 C23 H23B 109.5
H23A C23 H23B 109.5
C24 C23 H23C 109.5
H23A C23 H23C 109.5
H23B C23 H23C 109.5
C25 C24 C23 112.0(2)
C25 C24 P2 114.45(18)
C23 C24 P2 111.47(19)
C25 C24 H24 106.1
C23 C24 H24 106.1
P2 C24 H24 106.1
C24 C25 H25A 109.5
C24 C25 H25B 109.5
H25A C25 H25B 109.5
C24 C25 H25C 109.5
H25A C25 H25C 109.5
H25B C25 H25C 109.5
C27 C26 H26A 109.5
C27 C26 H26B 109.5
H26A C26 H26B 109.5
C27 C26 H26C 109.5
H26A C26 H26C 109.5
H26B C26 H26C 109.5
C28 C27 C26 108.2(2)
C28 C27 P2 115.35(19)
C26 C27 P2 109.66(19)
C28 C27 H27 107.8
C26 C27 H27 107.8
P2 C27 H27 107.8
C27 C28 H28A 109.5
C27 C28 H28B 109.5
H28A C28 H28B 109.5
C27 C28 H28C 109.5
H28A C28 H28C 109.5
H28B C28 H28C 109.5

loop_
_geom_bond_atom_site_label_1
_geom_bond_atom_site_label_2
_geom_bond_distance
Ir1 C1 1.924(2)
Ir1 C22 2.037(2)
Ir1 C3 2.119(2)
Ir1 P2 2.3213(6)
Ir1 P1 2.3458(6)
Ir1 Cl1 2.5118(6)
P1 O2 1.6269(17)
P1 C10 1.830(2)
P1 C13 1.834(2)
P2 O3 1.6312(18)
P2 C27 1.830(2)
P2 C24 1.836(2)
O1 C1 1.129(3)
O2 C2 1.389(3)
O3 C15 1.388(3)
O4 C22 1.220(3)
O5 C6 1.368(3)
O5 C8 1.420(3)
O6 C19 1.362(3)
O6 C21 1.426(3)
C2 C7 1.384(3)
C2 C3 1.412(3)
C3 C4 1.399(3)
C4 C5 1.406(3)
C4 H4 0.9500
C5 C6 1.385(3)
C5 H5 0.9500
C6 C7 1.391(3)
C7 H7 0.9500
C8 H8A 0.9800
C8 H8B 0.9800
C8 H8C 0.9800
C9 C10 1.535(4)
C9 H9A 0.9800
C9 H9B 0.9800
C9 H9C 0.9800
C10 C11 1.528(4)
C10 H10 1.0000
C11 H11A 0.9800
C11 H11B 0.9800
C11 H11C 0.9800
C12 C13 1.535(4)
C12 H12A 0.9800
C12 H12B 0.9800
C12 H12C 0.9800
C13 C14 1.515(4)
C13 H13 1.0000
C14 H14A 0.9800
C14 H14B 0.9800
C14 H14C 0.9800
C15 C16 1.387(3)
C15 C20 1.390(3)
C16 C17 1.406(3)
C16 C22 1.505(3)
C17 C18 1.376(3)
C17 H17 0.9500
C18 C19 1.396(3)
C18 H18 0.9500
C19 C20 1.387(3)
C20 H20 0.9500
C21 H21A 0.9800
C21 H21B 0.9800
C21 H21C 0.9800
C23 C24 1.536(4)
C23 H23A 0.9800
C23 H23B 0.9800
C23 H23C 0.9800
C24 C25 1.534(4)
C24 H24 1.0000
C25 H25A 0.9800
C25 H25B 0.9800
C25 H25C 0.9800
C26 C27 1.538(4)
C26 H26A 0.9800
C26 H26B 0.9800
C26 H26C 0.9800
C27 C28 1.529(4)
C27 H27 1.0000
C28 H28A 0.9800
C28 H28B 0.9800
C28 H28C 0.9800
